data_2201696
loop_
_publ_author_name
'Chen, Xuanhua'
'Guo, Rongwei'
'Zhou, Zhongyuan'

_publ_section_title
;
 Ethyl (<i>E</i>)-2-acetyl-3-amino-3-phenyl-2-propylenoate
;
_journal_issue 12
_journal_name_full 'Acta Crystallographica Section E'
_journal_page_first o1423
_journal_page_last o1424
_journal_paper_doi 10.1107/S1600536802021517
_journal_volume 58
_journal_year 2002
_chemical_formula_iupac 'C13 H15 N O3'
_chemical_formula_moiety 'C13 H15 N O3'
_chemical_formula_sum 'C13 H15 N O3'
_chemical_formula_weight 233.26
_chemical_name_systematic ?
_space_group_IT_number 61
_symmetry_cell_setting orthorhombic
_symmetry_space_group_name_Hall '-P 2ac 2ab'
_symmetry_space_group_name_H-M 'P b c a'
_atom_sites_solution_hydrogens geom
_atom_sites_solution_primary direct
_atom_sites_solution_secondary difmap
_audit_creation_method SHELXL-97
_cell_angle_alpha 90.00
_cell_angle_beta 90.00
_cell_angle_gamma 90.00
_cell_formula_units_Z 8
_cell_length_a 17.158(3)
_cell_length_b 7.6070(12)
_cell_length_c 18.823(3)
_cell_measurement_reflns_used 4270
_cell_measurement_temperature 294(2)
_cell_measurement_theta_max 27.5
_cell_measurement_theta_min 1
_cell_volume 2456.8(7)
_computing_cell_refinement SMART
_computing_data_collection 'SMART (Siemens, 1995)'
_computing_data_reduction 'SHELXTL (Siemens, 1995)'
_computing_molecular_graphics SHELXTL
_computing_publication_material SHELXTL
_computing_structure_refinement 'SHELXL97 (Sheldrick, 1997)'
_computing_structure_solution 'SHELXS97 (Sheldrick, 1997)'
_diffrn_ambient_temperature 294(2)
_diffrn_measured_fraction_theta_full 0.996
_diffrn_measured_fraction_theta_max 0.996
_diffrn_measurement_device_type 'Siemens CCD area-detector'
_diffrn_measurement_method '\f and \w'
_diffrn_radiation_monochromator graphite
_diffrn_radiation_source 'fine-focus sealed tube'
_diffrn_radiation_type MoK\a
_diffrn_radiation_wavelength 0.71073
_diffrn_reflns_av_R_equivalents 0.0558
_diffrn_reflns_av_sigmaI/netI 0.0467
_diffrn_reflns_limit_h_max 22
_diffrn_reflns_limit_h_min -22
_diffrn_reflns_limit_k_max 9
_diffrn_reflns_limit_k_min -9
_diffrn_reflns_limit_l_max 21
_diffrn_reflns_limit_l_min -24
_diffrn_reflns_number 15490
_diffrn_reflns_theta_full 27.54
_diffrn_reflns_theta_max 27.54
_diffrn_reflns_theta_min 3.12
_diffrn_standards_decay_% 0
_diffrn_standards_interval_count 0
_diffrn_standards_interval_time 0
_diffrn_standards_number 0
_exptl_absorpt_coefficient_mu 0.090
_exptl_absorpt_correction_T_max 0.9735
_exptl_absorpt_correction_T_min 0.9564
_exptl_absorpt_correction_type multi-scan
_exptl_absorpt_process_details '(SADABS; Sheldrick, 1996)'
_exptl_crystal_colour colorless
_exptl_crystal_density_diffrn 1.261
_exptl_crystal_density_method 'not measured'
_exptl_crystal_description block
_exptl_crystal_F_000 992
_exptl_crystal_size_max 0.50
_exptl_crystal_size_mid 0.46
_exptl_crystal_size_min 0.30
_refine_diff_density_max 0.161
_refine_diff_density_min -0.262
_refine_ls_extinction_coef 0.0249(15)
_refine_ls_extinction_expression Fc^*^=kFc[1+0.001xFc^2^\l^3^/sin(2\q)]^-1/4^
_refine_ls_extinction_method SHELXL97
_refine_ls_goodness_of_fit_ref 1.020
_refine_ls_hydrogen_treatment constr
_refine_ls_matrix_type full
_refine_ls_number_parameters 157
_refine_ls_number_reflns 2820
_refine_ls_number_restraints 0
_refine_ls_restrained_S_all 1.020
_refine_ls_R_factor_all 0.0974
_refine_ls_R_factor_gt 0.0465
_refine_ls_shift/su_max <0.001
_refine_ls_shift/su_mean 0.000
_refine_ls_structure_factor_coef Fsqd
_refine_ls_weighting_details 'calc w = 1/[\s^2^(Fo^2^)+(0.05P)^2^] where P = (Fo^2^+2Fc^2^)/3'
_refine_ls_weighting_scheme calc
_refine_ls_wR_factor_gt 0.1026
_refine_ls_wR_factor_ref 0.1176
_reflns_number_gt 1423
_reflns_number_total 2820
_reflns_threshold_expression I>2\s(I)
_cod_data_source_file ww6053.cif
_cod_data_source_block I
_cod_depositor_comments
;
The following automatic conversions were performed:
'_symmetry_cell_setting' value 'Orthorhombic' changed to 'orthorhombic'
according to '/home/saulius/struct/CIF-dictionaries/cif_core.dic'
dictionary named 'cif_core.dic' version 2.4.1 from 2010-06-29.

Automatic conversion script
Id: cif_fix_enum 1527 2010-12-29 10:47:43Z saulius 

The following automatic conversions were performed:

'_symmetry_cell_setting' value 'Orthorhombic' changed to
'orthorhombic' according to
/home/saulius/struct/CIF-dictionaries/cif_core.dic dictionary named
'cif_core.dic' version 2.4.1 from 2010-06-29.

Automatic conversion script
Id: cif_fix_values 1715 2011-07-08 13:25:40Z adriana 
;
_cod_database_code 2201696
_cod_database_fobs_code 2201696

loop_
_symmetry_equiv_pos_as_xyz
'x, y, z'
'-x+1/2, -y, z+1/2'
'-x, y+1/2, -z+1/2'
'x+1/2, -y+1/2, -z'
'-x, -y, -z'
'x-1/2, y, -z-1/2'
'x, -y-1/2, z-1/2'
'-x-1/2, y-1/2, z'

loop_
_atom_site_label
_atom_site_fract_x
_atom_site_fract_y
_atom_site_fract_z
_atom_site_U_iso_or_equiv
_atom_site_adp_type
_atom_site_calc_flag
_atom_site_refinement_flags
_atom_site_occupancy
_atom_site_disorder_assembly
_atom_site_disorder_group
_atom_site_type_symbol
O1 0.14627(8) 0.10722(15) 0.23232(7) 0.0672(4) Uani d . 1 . . O
O2 0.07113(7) 0.29759(15) 0.29087(6) 0.0541(4) Uani d . 1 . . O
O3 0.16365(9) 0.5175(2) 0.08088(6) 0.0838(5) Uani d . 1 . . O
N1 0.15867(9) 0.72069(18) 0.19130(7) 0.0599(5) Uani d . 1 . . N
H1A 0.1603 0.7161 0.1457 0.072 Uiso calc R 1 . . H
H1B 0.1626 0.8202 0.2127 0.072 Uiso calc R 1 . . H
C1 0.14337(9) 0.4088(2) 0.19660(8) 0.0440(4) Uani d . 1 . . C
C2 0.15009(9) 0.5743(2) 0.22871(8) 0.0439(4) Uani d . 1 . . C
C3 0.15158(10) 0.6015(2) 0.30711(8) 0.0434(4) Uani d . 1 . . C
C4 0.09829(12) 0.7123(2) 0.33890(9) 0.0600(5) Uani d . 1 . . C
H4 0.0603 0.7672 0.3116 0.072 Uiso calc R 1 . . H
C5 0.10137(15) 0.7419(2) 0.41122(10) 0.0738(7) Uani d . 1 . . C
H5 0.0647 0.8149 0.4325 0.089 Uiso calc R 1 . . H
C6 0.15778(14) 0.6649(3) 0.45182(10) 0.0718(6) Uani d . 1 . . C
H6 0.1598 0.6865 0.5004 0.086 Uiso calc R 1 . . H
C7 0.21172(13) 0.5552(3) 0.42060(9) 0.0626(5) Uani d . 1 . . C
H7 0.2503 0.5030 0.4481 0.075 Uiso calc R 1 . . H
C8 0.20845(11) 0.5228(2) 0.34860(8) 0.0507(5) Uani d . 1 . . C
H8 0.2446 0.4476 0.3278 0.061 Uiso calc R 1 . . H
C9 0.12282(11) 0.2559(2) 0.24018(9) 0.0467(4) Uani d . 1 . . C
C10 0.05537(13) 0.1672(3) 0.34468(10) 0.0701(6) Uani d . 1 . . C
H10A 0.1033 0.1090 0.3587 0.084 Uiso calc R 1 . . H
H10B 0.0196 0.0792 0.3266 0.084 Uiso calc R 1 . . H
C11 0.02021(16) 0.2600(3) 0.40655(10) 0.0948(8) Uani d . 1 . . C
H11A 0.0581 0.3375 0.4272 0.142 Uiso calc R 1 . . H
H11B 0.0039 0.1753 0.4413 0.142 Uiso calc R 1 . . H
H11C -0.0240 0.3269 0.3910 0.142 Uiso calc R 1 . . H
C12 0.15219(11) 0.3890(2) 0.12037(10) 0.0559(5) Uani d . 1 . . C
C13 0.14568(14) 0.2117(3) 0.08559(10) 0.0789(7) Uani d . 1 . . C
H13A 0.1473 0.2254 0.0349 0.118 Uiso calc R 1 . . H
H13B 0.0973 0.1577 0.0990 0.118 Uiso calc R 1 . . H
H13C 0.1883 0.1388 0.1006 0.118 Uiso calc R 1 . . H

loop_
_atom_site_aniso_label
_atom_site_aniso_U_11
_atom_site_aniso_U_22
_atom_site_aniso_U_33
_atom_site_aniso_U_12
_atom_site_aniso_U_13
_atom_site_aniso_U_23
O1 0.0933(11) 0.0332(7) 0.0751(9) 0.0091(7) 0.0029(7) -0.0035(6)
O2 0.0644(8) 0.0389(7) 0.0590(8) -0.0013(6) 0.0085(6) 0.0035(6)
O3 0.1432(14) 0.0649(10) 0.0434(8) -0.0010(9) 0.0057(7) 0.0027(7)
N1 0.1003(13) 0.0349(8) 0.0446(8) -0.0020(8) -0.0027(8) 0.0014(7)
C1 0.0588(11) 0.0340(9) 0.0393(9) 0.0034(8) -0.0047(8) -0.0030(8)
C2 0.0538(11) 0.0350(10) 0.0429(10) 0.0028(8) -0.0019(8) 0.0010(8)
C3 0.0619(11) 0.0279(8) 0.0404(9) -0.0029(8) 0.0008(8) -0.0006(7)
C4 0.0822(15) 0.0436(11) 0.0540(12) 0.0148(10) 0.0041(10) -0.0007(9)
C5 0.118(2) 0.0482(12) 0.0553(13) 0.0187(13) 0.0242(12) -0.0048(10)
C6 0.1233(19) 0.0535(13) 0.0386(11) -0.0088(13) 0.0052(12) -0.0046(10)
C7 0.0834(15) 0.0570(12) 0.0475(11) -0.0069(11) -0.0114(10) 0.0040(10)
C8 0.0613(11) 0.0455(10) 0.0454(10) 0.0027(9) 0.0023(8) -0.0007(8)
C9 0.0563(10) 0.0358(10) 0.0481(10) 0.0003(9) -0.0088(9) -0.0054(8)
C10 0.0802(15) 0.0526(12) 0.0774(14) -0.0129(10) 0.0113(11) 0.0169(11)
C11 0.1080(19) 0.1011(19) 0.0751(15) -0.0256(16) 0.0248(14) 0.0062(14)
C12 0.0718(13) 0.0486(11) 0.0471(11) 0.0067(10) -0.0062(9) -0.0069(9)
C13 0.1143(19) 0.0666(15) 0.0560(13) 0.0042(13) -0.0082(11) -0.0244(11)

loop_
_atom_type_symbol
_atom_type_description
_atom_type_scat_dispersion_real
_atom_type_scat_dispersion_imag
_atom_type_scat_source
C C 0.0033 0.0016 'International Tables Vol C Tables 4.2.6.8 and 6.1.1.4'
H H 0.0000 0.0000 'International Tables Vol C Tables 4.2.6.8 and 6.1.1.4'
N N 0.0061 0.0033 'International Tables Vol C Tables 4.2.6.8 and 6.1.1.4'
O O 0.0106 0.0060 'International Tables Vol C Tables 4.2.6.8 and 6.1.1.4'

loop_
_geom_angle_atom_site_label_1
_geom_angle_atom_site_label_2
_geom_angle_atom_site_label_3
_geom_angle
_geom_angle_publ_flag
C9 O2 C10 117.45(14) ?
C2 N1 H1A 120.0 ?
C2 N1 H1B 120.0 ?
H1A N1 H1B 120.0 ?
C2 C1 C12 120.74(15) yes
C2 C1 C9 119.41(14) yes
C12 C1 C9 119.76(14) yes
N1 C2 C1 122.32(14) yes
N1 C2 C3 114.07(14) ?
C1 C2 C3 123.57(14) ?
C4 C3 C8 119.08(15) yes
C4 C3 C2 120.17(15) yes
C8 C3 C2 120.68(15) ?
C3 C4 C5 120.11(18) yes
C3 C4 H4 119.9 ?
C5 C4 H4 119.9 ?
C6 C5 C4 120.61(19) yes
C6 C5 H5 119.7 ?
C4 C5 H5 119.7 ?
C5 C6 C7 119.81(17) ?
C5 C6 H6 120.1 ?
C7 C6 H6 120.1 ?
C6 C7 C8 120.02(18) ?
C6 C7 H7 120.0 ?
C8 C7 H7 120.0 ?
C7 C8 C3 120.35(17) ?
C7 C8 H8 119.8 ?
C3 C8 H8 119.8 ?
O1 C9 O2 121.87(16) yes
O1 C9 C1 126.39(17) yes
O2 C9 C1 111.71(14) ?
O2 C10 C11 107.38(16) ?
O2 C10 H10A 110.2 ?
C11 C10 H10A 110.2 ?
O2 C10 H10B 110.2 ?
C11 C10 H10B 110.2 ?
H10A C10 H10B 108.5 ?
C10 C11 H11A 109.5 ?
C10 C11 H11B 109.5 ?
H11A C11 H11B 109.5 ?
C10 C11 H11C 109.5 ?
H11A C11 H11C 109.5 ?
H11B C11 H11C 109.5 ?
O3 C12 C1 121.76(16) yes
O3 C12 C13 117.16(16) ?
C1 C12 C13 121.06(18) ?
C12 C13 H13A 109.5 ?
C12 C13 H13B 109.5 ?
H13A C13 H13B 109.5 ?
C12 C13 H13C 109.5 ?
H13A C13 H13C 109.5 ?
H13B C13 H13C 109.5 ?

loop_
_geom_bond_atom_site_label_1
_geom_bond_atom_site_label_2
_geom_bond_site_symmetry_2
_geom_bond_distance
_geom_bond_publ_flag
O1 C9 . 1.2098(19) yes
O2 C9 . 1.341(2) ?
O2 C10 . 1.443(2) ?
O3 C12 . 1.244(2) yes
N1 C2 . 1.3255(19) ?
N1 H1A . 0.8600 ?
N1 H1B . 0.8600 ?
C1 C2 . 1.401(2) yes
C1 C12 . 1.451(2) yes
C1 C9 . 1.466(2) yes
C2 C3 . 1.490(2) yes
C3 C4 . 1.380(2) yes
C3 C8 . 1.386(2) ?
C4 C5 . 1.381(2) yes
C4 H4 . 0.9300 ?
C5 C6 . 1.365(3) yes
C5 H5 . 0.9300 ?
C6 C7 . 1.378(3) ?
C6 H6 . 0.9300 ?
C7 C8 . 1.379(2) ?
C7 H7 . 0.9300 ?
C8 H8 . 0.9300 ?
C10 C11 . 1.489(3) ?
C10 H10A . 0.9700 ?
C10 H10B . 0.9700 ?
C11 H11A . 0.9600 ?
C11 H11B . 0.9600 ?
C11 H11C . 0.9600 ?
C12 C13 . 1.504(3) yes
C13 H13A . 0.9600 ?
C13 H13B . 0.9600 ?
C13 H13C . 0.9600 ?

loop_
_geom_hbond_atom_site_label_D
_geom_hbond_atom_site_label_H
_geom_hbond_atom_site_label_A
_geom_hbond_site_symmetry_A
_geom_hbond_distance_DH
_geom_hbond_distance_HA
_geom_hbond_distance_DA
_geom_hbond_angle_DHA
N1 H1A O3 . 0.86 1.94 2.592(2) 131
N1 H1B O1 1_565 0.86 2.23 3.048(2) 158

loop_
_geom_torsion_atom_site_label_1
_geom_torsion_atom_site_label_2
_geom_torsion_atom_site_label_3
_geom_torsion_atom_site_label_4
_geom_torsion
_geom_torsion_publ_flag
C12 C1 C2 N1 5.3(3) yes
C9 C1 C2 N1 -171.24(16) yes
C12 C1 C2 C3 -172.12(15) ?
C9 C1 C2 C3 11.4(3) yes
N1 C2 C3 C4 58.4(2) yes
C1 C2 C3 C4 -124.07(18) yes
N1 C2 C3 C8 -118.61(18) ?
C1 C2 C3 C8 59.0(2) yes
C8 C3 C4 C5 -0.8(3) ?
C2 C3 C4 C5 -177.85(18) ?
C3 C4 C5 C6 1.2(3) ?
C4 C5 C6 C7 -0.7(3) ?
C5 C6 C7 C8 -0.3(3) yes
C6 C7 C8 C3 0.7(3) ?
C4 C3 C8 C7 -0.1(3) yes
C2 C3 C8 C7 176.87(16) ?
C10 O2 C9 O1 11.7(2) ?
C10 O2 C9 C1 -170.17(14) ?
C2 C1 C9 O1 -144.98(18) ?
C12 C1 C9 O1 38.5(3) ?
C2 C1 C9 O2 37.0(2) ?
C12 C1 C9 O2 -139.56(15) ?
C9 O2 C10 C11 160.57(16) ?
C2 C1 C12 O3 -2.1(3) yes
C9 C1 C12 O3 174.39(17) ?
C2 C1 C12 C13 179.52(17) yes
C9 C1 C12 C13 -4.0(3) ?

loop_
_cod_related_entry_id
_cod_related_entry_database
_cod_related_entry_code
1 ChemSpider 24731907
